data_7026004
loop_
_publ_author_name
'Kennedy, Alan R.'
'Mulvey, Robert E.'
'Oliver, David E.'
'Robertson, Stuart D.'

_publ_section_title
;
 Lithium and aluminium carbamato derivatives of the utility amide
 2,2,6,6-tetramethylpiperidide.
;
_journal_issue 27
_journal_name_full 'Dalton transactions (Cambridge, England : 2003)'
_journal_page_first 6190
_journal_page_last 6197
_journal_paper_doi 10.1039/c0dt00118j
_journal_volume 39
_journal_year 2010
_chemical_formula_moiety 'C36 H72 Al2 N2 O4'
_chemical_formula_sum 'C36 H72 Al2 N2 O4'
_chemical_formula_weight 650.92
_chemical_name_systematic
;
?
;
_space_group_IT_number 14
_symmetry_cell_setting monoclinic
_symmetry_space_group_name_Hall '-P 2yn'
_symmetry_space_group_name_H-M 'P 1 21/n 1'
_atom_sites_solution_hydrogens geom
_atom_sites_solution_primary direct
_atom_sites_solution_secondary difmap
_audit_creation_method SHELXL-97
_cell_angle_alpha 90.00
_cell_angle_beta 99.805(3)
_cell_angle_gamma 90.00
_cell_formula_units_Z 2
_cell_length_a 9.2755(3)
_cell_length_b 15.4153(5)
_cell_length_c 13.9819(4)
_cell_measurement_reflns_used 15780
_cell_measurement_temperature 123(2)
_cell_measurement_theta_max 29.0709
_cell_measurement_theta_min 2.7829
_cell_volume 1969.99(11)
_computing_cell_refinement
;
CrysAlisPro, Oxford Diffraction Ltd.,
Version 1.171.33.55 (release 05-01-2010 CrysAlis171 .NET)
(compiled Jan 5 2010,16:28:46)
;
_computing_data_collection
;
CrysAlisPro, Oxford Diffraction Ltd.,
Version 1.171.33.55 (release 05-01-2010 CrysAlis171 .NET)
(compiled Jan 5 2010,16:28:46)
;
_computing_data_reduction
;
CrysAlisPro, Oxford Diffraction Ltd.,
Version 1.171.33.55 (release 05-01-2010 CrysAlis171 .NET)
(compiled Jan 5 2010,16:28:46)
;
_computing_structure_refinement 'SHELXL-97 (Sheldrick, 1997)'
_computing_structure_solution 'SHELXS-97 (Sheldrick, 1990)'
_diffrn_ambient_temperature 123(2)
_diffrn_measured_fraction_theta_full 0.995
_diffrn_measured_fraction_theta_max 0.927
_diffrn_measurement_device_type 'Xcalibur, Sapphire3, Gemini'
_diffrn_radiation_monochromator graphite
_diffrn_radiation_source 'fine-focus sealed tube'
_diffrn_radiation_type MoK\a
_diffrn_radiation_wavelength 0.71073
_diffrn_reflns_av_R_equivalents 0.0349
_diffrn_reflns_av_sigmaI/netI 0.0330
_diffrn_reflns_limit_h_max 12
_diffrn_reflns_limit_h_min -12
_diffrn_reflns_limit_k_max 20
_diffrn_reflns_limit_k_min -20
_diffrn_reflns_limit_l_max 19
_diffrn_reflns_limit_l_min -18
_diffrn_reflns_number 34265
_diffrn_reflns_theta_full 27.50
_diffrn_reflns_theta_max 29.13
_diffrn_reflns_theta_min 2.79
_exptl_absorpt_coefficient_mu 0.110
_exptl_absorpt_correction_T_max 1.00000
_exptl_absorpt_correction_T_min 0.97951
_exptl_absorpt_correction_type multi-scan
_exptl_absorpt_process_details
;
CrysAlisPro, Oxford Diffraction Ltd.,
Version 1.171.33.55 (release 05-01-2010 CrysAlis171 .NET)
(compiled Jan 5 2010,16:28:46)
Empirical absorption correction using spherical harmonics,
implemented in SCALE3 ABSPACK scaling algorithm.
;
_exptl_crystal_colour colourless
_exptl_crystal_density_diffrn 1.097
_exptl_crystal_density_method 'not measured'
_exptl_crystal_description block
_exptl_crystal_F_000 720
_exptl_crystal_size_max 0.18
_exptl_crystal_size_mid 0.14
_exptl_crystal_size_min 0.14
_refine_diff_density_max 0.419
_refine_diff_density_min -0.407
_refine_diff_density_rms 0.050
_refine_ls_extinction_method none
_refine_ls_goodness_of_fit_ref 1.067
_refine_ls_hydrogen_treatment constr
_refine_ls_matrix_type full
_refine_ls_number_parameters 215
_refine_ls_number_reflns 4924
_refine_ls_number_restraints 0
_refine_ls_restrained_S_all 1.067
_refine_ls_R_factor_all 0.0624
_refine_ls_R_factor_gt 0.0435
_refine_ls_shift/su_max 0.000
_refine_ls_shift/su_mean 0.000
_refine_ls_structure_factor_coef Fsqd
_refine_ls_weighting_details 'calc w=1/[\s^2^(Fo^2^)+(0.0714P)^2^+0.4478P] where P=(Fo^2^+2Fc^2^)/3'
_refine_ls_weighting_scheme calc
_refine_ls_wR_factor_gt 0.1238
_refine_ls_wR_factor_ref 0.1300
_reflns_number_gt 3719
_reflns_number_total 4924
_reflns_threshold_expression >2sigma(I)
_cod_data_source_file c0dt00118j.txt
_cod_data_source_block 5
_cod_original_sg_symbol_H-M 'P 21/n'
_cod_database_code 7026004

loop_
_symmetry_equiv_pos_as_xyz
'x, y, z'
'-x+1/2, y+1/2, -z+1/2'
'-x, -y, -z'
'x-1/2, -y-1/2, z-1/2'

loop_
_atom_site_label
_atom_site_type_symbol
_atom_site_fract_x
_atom_site_fract_y
_atom_site_fract_z
_atom_site_U_iso_or_equiv
_atom_site_adp_type
_atom_site_occupancy
_atom_site_symmetry_multiplicity
_atom_site_calc_flag
_atom_site_refinement_flags
_atom_site_disorder_assembly
_atom_site_disorder_group
Al1 Al 0.54361(5) 0.11828(3) 0.48190(3) 0.01786(13) Uani 1 1 d . . .
O1 O 0.64126(11) 0.06038(7) 0.58740(7) 0.0199(2) Uani 1 1 d . . .
O2 O 0.48591(11) -0.04123(7) 0.61874(7) 0.0204(2) Uani 1 1 d . . .
N1 N 0.64404(13) 0.01847(8) 0.74394(8) 0.0180(3) Uani 1 1 d . . .
C1 C 0.58952(15) 0.01231(9) 0.64854(10) 0.0175(3) Uani 1 1 d . . .
C2 C 0.78943(16) 0.06586(10) 0.77347(11) 0.0230(3) Uani 1 1 d . . .
C3 C 0.83074(19) 0.07528(12) 0.88404(11) 0.0315(4) Uani 1 1 d . . .
H3A H 0.9361 0.0896 0.9001 0.038 Uiso 1 1 calc R . .
H3B H 0.7757 0.1248 0.9049 0.038 Uiso 1 1 calc R . .
C4 C 0.80195(19) -0.00362(12) 0.94196(11) 0.0322(4) Uani 1 1 d . . .
H4A H 0.8544 -0.0548 0.9224 0.039 Uiso 1 1 calc R . .
H4B H 0.8342 0.0066 1.0123 0.039 Uiso 1 1 calc R . .
C5 C 0.63938(18) -0.01742(12) 0.91954(11) 0.0305(4) Uani 1 1 d . . .
H5A H 0.5903 0.0361 0.9365 0.037 Uiso 1 1 calc R . .
H5B H 0.6133 -0.0646 0.9615 0.037 Uiso 1 1 calc R . .
C6 C 0.57910(17) -0.04048(10) 0.81328(10) 0.0221(3) Uani 1 1 d . . .
C7 C 0.7819(2) 0.15984(11) 0.73631(13) 0.0368(4) Uani 1 1 d . . .
H7A H 0.7884 0.1603 0.6671 0.055 Uiso 1 1 calc R . .
H7B H 0.8634 0.1932 0.7724 0.055 Uiso 1 1 calc R . .
H7C H 0.6891 0.1860 0.7457 0.055 Uiso 1 1 calc R . .
C8 C 0.90786(18) 0.01505(14) 0.73437(13) 0.0384(4) Uani 1 1 d . . .
H8A H 0.8808 0.0089 0.6638 0.058 Uiso 1 1 calc R . .
H8B H 0.9179 -0.0426 0.7644 0.058 Uiso 1 1 calc R . .
H8C H 1.0011 0.0461 0.7497 0.058 Uiso 1 1 calc R . .
C9 C 0.41277(17) -0.02696(12) 0.80191(11) 0.0302(4) Uani 1 1 d . . .
H9A H 0.3911 0.0353 0.8008 0.045 Uiso 1 1 calc R . .
H9B H 0.3765 -0.0541 0.8566 0.045 Uiso 1 1 calc R . .
H9C H 0.3647 -0.0535 0.7411 0.045 Uiso 1 1 calc R . .
C10 C 0.6169(2) -0.13516(10) 0.79611(12) 0.0330(4) Uani 1 1 d . . .
H10A H 0.7235 -0.1422 0.8074 0.049 Uiso 1 1 calc R . .
H10B H 0.5768 -0.1514 0.7291 0.049 Uiso 1 1 calc R . .
H10C H 0.5747 -0.1725 0.8409 0.049 Uiso 1 1 calc R . .
C11 C 0.67715(18) 0.20803(10) 0.44674(12) 0.0268(3) Uani 1 1 d . . .
H11A H 0.6162 0.2495 0.4033 0.032 Uiso 1 1 calc R A 1
H11B H 0.7158 0.2400 0.5070 0.032 Uiso 1 1 calc R A 1
C12 C 0.8042(3) 0.18641(18) 0.4000(3) 0.0326(9) Uani 0.662(7) 1 d P B 1
H12A H 0.7644 0.1751 0.3300 0.039 Uiso 0.662(7) 1 calc PR B 1
C12A C 0.8409(5) 0.1949(3) 0.4580(5) 0.0219(15) Uani 0.338(7) 1 d P B 2
H12B H 0.8800 0.2051 0.5282 0.026 Uiso 0.338(7) 1 calc PR B 2
C13 C 0.8895(2) 0.10783(13) 0.43695(18) 0.0476(5) Uani 1 1 d . . .
H13A H 0.9851 0.1091 0.4160 0.057 Uiso 1 1 calc R B 1
H13B H 0.8361 0.0557 0.4112 0.057 Uiso 1 1 calc R B 1
H13C H 0.9035 0.1070 0.5080 0.057 Uiso 1 1 calc R B 1
C14 C 0.9118(2) 0.26547(13) 0.40229(15) 0.0446(5) Uani 1 1 d . . .
H14A H 0.8563 0.3198 0.3997 0.054 Uiso 1 1 calc R B 1
H14B H 0.9624 0.2623 0.3463 0.054 Uiso 1 1 calc R B 1
H14C H 0.9839 0.2636 0.4623 0.054 Uiso 1 1 calc R B 1
C15 C 0.35106(16) 0.15138(10) 0.51284(11) 0.0240(3) Uani 1 1 d . . .
H15A H 0.3048 0.1928 0.4628 0.029 Uiso 1 1 calc R B .
H15B H 0.2887 0.0989 0.5075 0.029 Uiso 1 1 calc R . .
C16 C 0.35026(17) 0.19243(10) 0.61336(11) 0.0238(3) Uani 1 1 d . B .
H16A H 0.4141 0.1558 0.6624 0.029 Uiso 1 1 calc R . .
C17 C 0.4153(2) 0.28341(12) 0.61942(13) 0.0398(5) Uani 1 1 d . . .
H17A H 0.4227 0.3053 0.6859 0.060 Uiso 1 1 calc R B .
H17B H 0.3522 0.3219 0.5747 0.060 Uiso 1 1 calc R . .
H17C H 0.5130 0.2815 0.6016 0.060 Uiso 1 1 calc R . .
C18 C 0.1981(2) 0.19333(16) 0.64078(14) 0.0471(5) Uani 1 1 d . . .
H18A H 0.2042 0.2158 0.7069 0.071 Uiso 1 1 calc R B .
H18B H 0.1588 0.1342 0.6376 0.071 Uiso 1 1 calc R . .
H18C H 0.1335 0.2306 0.5955 0.071 Uiso 1 1 calc R . .

loop_
_atom_site_aniso_label
_atom_site_aniso_U_11
_atom_site_aniso_U_22
_atom_site_aniso_U_33
_atom_site_aniso_U_23
_atom_site_aniso_U_13
_atom_site_aniso_U_12
Al1 0.0214(2) 0.0158(2) 0.0163(2) -0.00046(16) 0.00280(16) -0.00299(16)
O1 0.0226(5) 0.0218(5) 0.0154(5) 0.0010(4) 0.0036(4) -0.0028(4)
O2 0.0235(5) 0.0218(5) 0.0160(5) -0.0030(4) 0.0035(4) -0.0051(4)
N1 0.0223(6) 0.0159(6) 0.0156(5) -0.0004(4) 0.0030(5) -0.0016(5)
C1 0.0202(7) 0.0156(7) 0.0169(6) -0.0018(5) 0.0045(5) 0.0026(5)
C2 0.0227(7) 0.0255(8) 0.0196(7) 0.0001(6) 0.0003(6) -0.0048(6)
C3 0.0352(9) 0.0344(9) 0.0221(8) -0.0007(7) -0.0033(7) -0.0050(7)
C4 0.0386(9) 0.0371(9) 0.0180(7) 0.0036(7) -0.0033(7) 0.0004(8)
C5 0.0392(9) 0.0364(9) 0.0161(7) 0.0004(7) 0.0057(6) -0.0033(7)
C6 0.0312(8) 0.0203(7) 0.0158(7) 0.0011(6) 0.0065(6) -0.0030(6)
C7 0.0495(11) 0.0276(9) 0.0298(9) 0.0009(7) -0.0036(8) -0.0160(8)
C8 0.0245(8) 0.0535(12) 0.0371(9) -0.0046(9) 0.0054(7) 0.0022(8)
C9 0.0306(8) 0.0388(10) 0.0233(8) -0.0032(7) 0.0105(7) -0.0064(7)
C10 0.0519(11) 0.0185(8) 0.0280(8) 0.0043(6) 0.0050(8) 0.0004(7)
C11 0.0289(8) 0.0193(7) 0.0309(8) 0.0041(6) 0.0017(7) -0.0054(6)
C12 0.0398(16) 0.0351(15) 0.024(2) -0.0021(12) 0.0072(14) -0.0177(12)
C12A 0.023(2) 0.027(2) 0.015(3) -0.0031(19) 0.001(2) -0.0102(18)
C13 0.0311(10) 0.0394(11) 0.0739(15) -0.0089(10) 0.0138(10) -0.0031(8)
C14 0.0461(11) 0.0438(11) 0.0474(11) 0.0058(9) 0.0177(9) -0.0189(9)
C15 0.0234(7) 0.0247(8) 0.0231(7) -0.0041(6) 0.0022(6) 0.0005(6)
C16 0.0251(8) 0.0263(8) 0.0199(7) -0.0013(6) 0.0032(6) 0.0041(6)
C17 0.0681(13) 0.0253(9) 0.0268(9) -0.0045(7) 0.0099(9) -0.0014(9)
C18 0.0294(9) 0.0751(15) 0.0376(10) -0.0175(10) 0.0083(8) 0.0037(9)

loop_
_atom_type_symbol
_atom_type_description
_atom_type_scat_dispersion_real
_atom_type_scat_dispersion_imag
_atom_type_scat_source
C C 0.0033 0.0016 'International Tables Vol C Tables 4.2.6.8 and 6.1.1.4'
H H 0.0000 0.0000 'International Tables Vol C Tables 4.2.6.8 and 6.1.1.4'
N N 0.0061 0.0033 'International Tables Vol C Tables 4.2.6.8 and 6.1.1.4'
O O 0.0106 0.0060 'International Tables Vol C Tables 4.2.6.8 and 6.1.1.4'
Al Al 0.0645 0.0514 'International Tables Vol C Tables 4.2.6.8 and 6.1.1.4'

loop_
_geom_angle_atom_site_label_1
_geom_angle_atom_site_label_2
_geom_angle_atom_site_label_3
_geom_angle
_geom_angle_site_symmetry_1
_geom_angle_site_symmetry_3
O2 Al1 O1 107.04(5) 3_656 .
O2 Al1 C11 106.38(6) 3_656 .
O1 Al1 C11 107.31(6) . .
O2 Al1 C15 108.32(6) 3_656 .
O1 Al1 C15 106.97(6) . .
C11 Al1 C15 120.18(7) . .
C1 O1 Al1 128.98(9) . .
C1 O2 Al1 132.47(9) . 3_656
C1 N1 C6 117.72(12) . .
C1 N1 C2 117.81(11) . .
C6 N1 C2 122.62(11) . .
O2 C1 O1 119.98(12) . .
O2 C1 N1 120.11(12) . .
O1 C1 N1 119.90(12) . .
C8 C2 N1 108.32(13) . .
C8 C2 C3 109.76(13) . .
N1 C2 C3 112.02(12) . .
C8 C2 C7 110.93(14) . .
N1 C2 C7 111.86(13) . .
C3 C2 C7 103.92(13) . .
C4 C3 C2 115.30(14) . .
C4 C3 H3A 108.4 . .
C2 C3 H3A 108.4 . .
C4 C3 H3B 108.4 . .
C2 C3 H3B 108.4 . .
H3A C3 H3B 107.5 . .
C5 C4 C3 105.37(14) . .
C5 C4 H4A 110.7 . .
C3 C4 H4A 110.7 . .
C5 C4 H4B 110.7 . .
C3 C4 H4B 110.7 . .
H4A C4 H4B 108.8 . .
C4 C5 C6 114.93(13) . .
C4 C5 H5A 108.5 . .
C6 C5 H5A 108.5 . .
C4 C5 H5B 108.5 . .
C6 C5 H5B 108.5 . .
H5A C5 H5B 107.5 . .
N1 C6 C10 110.04(12) . .
N1 C6 C5 111.00(12) . .
C10 C6 C5 108.47(13) . .
N1 C6 C9 110.57(12) . .
C10 C6 C9 111.47(14) . .
C5 C6 C9 105.18(12) . .
C2 C7 H7A 109.5 . .
C2 C7 H7B 109.5 . .
H7A C7 H7B 109.5 . .
C2 C7 H7C 109.5 . .
H7A C7 H7C 109.5 . .
H7B C7 H7C 109.5 . .
C2 C8 H8A 109.5 . .
C2 C8 H8B 109.5 . .
H8A C8 H8B 109.5 . .
C2 C8 H8C 109.5 . .
H8A C8 H8C 109.5 . .
H8B C8 H8C 109.5 . .
C6 C9 H9A 109.5 . .
C6 C9 H9B 109.5 . .
H9A C9 H9B 109.5 . .
C6 C9 H9C 109.5 . .
H9A C9 H9C 109.5 . .
H9B C9 H9C 109.5 . .
C6 C10 H10A 109.5 . .
C6 C10 H10B 109.5 . .
H10A C10 H10B 109.5 . .
C6 C10 H10C 109.5 . .
H10A C10 H10C 109.5 . .
H10B C10 H10C 109.5 . .
C12 C11 C12A 32.34(19) . .
C12 C11 Al1 122.20(14) . .
C12A C11 Al1 122.8(2) . .
C12 C11 H11A 106.8 . .
C12A C11 H11A 127.4 . .
Al1 C11 H11A 106.8 . .
C12 C11 H11B 106.8 . .
C12A C11 H11B 76.5 . .
Al1 C11 H11B 106.8 . .
H11A C11 H11B 106.6 . .
C11 C12 C13 116.5(2) . .
C11 C12 C14 111.5(2) . .
C13 C12 C14 109.0(2) . .
C11 C12 H12A 106.4 . .
C13 C12 H12A 106.4 . .
C14 C12 H12A 106.4 . .
C13 C12A C11 116.1(3) . .
C13 C12A C14 111.9(3) . .
C11 C12A C14 111.0(3) . .
C13 C12A H12B 105.6 . .
C11 C12A H12B 105.6 . .
C14 C12A H12B 105.6 . .
C12A C13 C12 32.8(2) . .
C12A C13 H13A 111.5 . .
C12 C13 H13A 109.5 . .
C12A C13 H13B 132.3 . .
C12 C13 H13B 109.5 . .
H13A C13 H13B 109.5 . .
C12A C13 H13C 78.5 . .
C12 C13 H13C 109.5 . .
H13A C13 H13C 109.5 . .
H13B C13 H13C 109.5 . .
C12A C14 C12 31.01(19) . .
C12A C14 H14A 110.7 . .
C12 C14 H14A 109.5 . .
C12A C14 H14B 131.9 . .
C12 C14 H14B 109.5 . .
H14A C14 H14B 109.5 . .
C12A C14 H14C 80.5 . .
C12 C14 H14C 109.5 . .
H14A C14 H14C 109.5 . .
H14B C14 H14C 109.5 . .
C16 C15 Al1 116.77(10) . .
C16 C15 H15A 108.1 . .
Al1 C15 H15A 108.1 . .
C16 C15 H15B 108.1 . .
Al1 C15 H15B 108.1 . .
H15A C15 H15B 107.3 . .
C17 C16 C18 110.65(15) . .
C17 C16 C15 111.41(13) . .
C18 C16 C15 112.41(13) . .
C17 C16 H16A 107.4 . .
C18 C16 H16A 107.4 . .
C15 C16 H16A 107.4 . .
C16 C17 H17A 109.5 . .
C16 C17 H17B 109.5 . .
H17A C17 H17B 109.5 . .
C16 C17 H17C 109.5 . .
H17A C17 H17C 109.5 . .
H17B C17 H17C 109.5 . .
C16 C18 H18A 109.5 . .
C16 C18 H18B 109.5 . .
H18A C18 H18B 109.5 . .
C16 C18 H18C 109.5 . .
H18A C18 H18C 109.5 . .
H18B C18 H18C 109.5 . .

loop_
_geom_bond_atom_site_label_1
_geom_bond_atom_site_label_2
_geom_bond_distance
_geom_bond_site_symmetry_2
Al1 O2 1.8261(10) 3_656
Al1 O1 1.8270(11) .
Al1 C11 1.9742(16) .
Al1 C15 1.9749(15) .
O1 C1 1.2844(17) .
O2 C1 1.2814(17) .
O2 Al1 1.8261(10) 3_656
N1 C1 1.3470(17) .
N1 C6 1.5255(18) .
N1 C2 1.5275(18) .
C2 C8 1.524(2) .
C2 C3 1.535(2) .
C2 C7 1.537(2) .
C3 C4 1.510(2) .
C3 H3A 0.9900 .
C3 H3B 0.9900 .
C4 C5 1.502(2) .
C4 H4A 0.9900 .
C4 H4B 0.9900 .
C5 C6 1.537(2) .
C5 H5A 0.9900 .
C5 H5B 0.9900 .
C6 C10 1.530(2) .
C6 C9 1.538(2) .
C7 H7A 0.9800 .
C7 H7B 0.9800 .
C7 H7C 0.9800 .
C8 H8A 0.9800 .
C8 H8B 0.9800 .
C8 H8C 0.9800 .
C9 H9A 0.9800 .
C9 H9B 0.9800 .
C9 H9C 0.9800 .
C10 H10A 0.9800 .
C10 H10B 0.9800 .
C10 H10C 0.9800 .
C11 C12 1.480(3) .
C11 C12A 1.514(5) .
C11 H11A 0.9900 .
C11 H11B 0.9900 .
C12 C13 1.491(4) .
C12 C14 1.572(3) .
C12 H12A 1.0000 .
C12A C13 1.461(5) .
C12A C14 1.548(5) .
C12A H12B 1.0000 .
C13 H13A 0.9800 .
C13 H13B 0.9800 .
C13 H13C 0.9800 .
C14 H14A 0.9800 .
C14 H14B 0.9800 .
C14 H14C 0.9800 .
C15 C16 1.543(2) .
C15 H15A 0.9900 .
C15 H15B 0.9900 .
C16 C17 1.523(2) .
C16 C18 1.524(2) .
C16 H16A 1.0000 .
C17 H17A 0.9800 .
C17 H17B 0.9800 .
C17 H17C 0.9800 .
C18 H18A 0.9800 .
C18 H18B 0.9800 .
C18 H18C 0.9800 .

loop_
_geom_torsion_atom_site_label_1
_geom_torsion_atom_site_label_2
_geom_torsion_atom_site_label_3
_geom_torsion_atom_site_label_4
_geom_torsion
_geom_torsion_site_symmetry_1
O2 Al1 O1 C1 -84.54(12) 3_656
C11 Al1 O1 C1 161.60(12) .
C15 Al1 O1 C1 31.39(13) .
Al1 O2 C1 O1 45.09(19) 3_656
Al1 O2 C1 N1 -135.10(11) 3_656
Al1 O1 C1 O2 41.60(18) .
Al1 O1 C1 N1 -138.21(11) .
C6 N1 C1 O2 0.50(19) .
C2 N1 C1 O2 165.46(12) .
C6 N1 C1 O1 -179.69(12) .
C2 N1 C1 O1 -14.73(19) .
C1 N1 C2 C8 -64.15(17) .
C6 N1 C2 C8 100.01(15) .
C1 N1 C2 C3 174.64(13) .
C6 N1 C2 C3 -21.20(19) .
C1 N1 C2 C7 58.41(17) .
C6 N1 C2 C7 -137.42(14) .
C8 C2 C3 C4 -79.03(18) .
N1 C2 C3 C4 41.34(19) .
C7 C2 C3 C4 162.28(15) .
C2 C3 C4 C5 -62.20(18) .
C3 C4 C5 C6 64.57(18) .
C1 N1 C6 C10 67.03(17) .
C2 N1 C6 C10 -97.15(15) .
C1 N1 C6 C5 -172.88(13) .
C2 N1 C6 C5 22.94(18) .
C1 N1 C6 C9 -56.54(16) .
C2 N1 C6 C9 139.28(13) .
C4 C5 C6 N1 -45.46(19) .
C4 C5 C6 C10 75.55(18) .
C4 C5 C6 C9 -165.07(15) .
O2 Al1 C11 C12 -41.2(2) 3_656
O1 Al1 C11 C12 73.1(2) .
C15 Al1 C11 C12 -164.5(2) .
O2 Al1 C11 C12A -79.7(3) 3_656
O1 Al1 C11 C12A 34.6(3) .
C15 Al1 C11 C12A 156.9(3) .
C12A C11 C12 C13 60.9(4) .
Al1 C11 C12 C13 -40.7(4) .
C12A C11 C12 C14 -65.0(4) .
Al1 C11 C12 C14 -166.58(16) .
C12 C11 C12A C13 -62.8(4) .
Al1 C11 C12A C13 36.9(5) .
C12 C11 C12A C14 66.5(4) .
Al1 C11 C12A C14 166.1(2) .
C11 C12A C13 C12 60.6(4) .
C14 C12A C13 C12 -68.2(4) .
C11 C12 C13 C12A -63.4(4) .
C14 C12 C13 C12A 63.8(4) .
C13 C12A C14 C12 67.9(5) .
C11 C12A C14 C12 -63.6(4) .
C11 C12 C14 C12A 67.0(4) .
C13 C12 C14 C12A -63.0(4) .
O2 Al1 C15 C16 161.56(11) 3_656
O1 Al1 C15 C16 46.48(13) .
C11 Al1 C15 C16 -76.02(13) .
Al1 C15 C16 C17 70.40(16) .
Al1 C15 C16 C18 -164.75(13) .
